data_1560485
loop_
_publ_author_name
'Liang, Ming-Li'
'Marsh, Matthew'
'Shang, Xian-Xing'
'Mao, Jiang-Gao'
'Albrecht-Schmitt, Thomas E.'
'Kong, Fang'

_publ_section_title
;
 New vanadium tellurites: Syntheses, structures, optical properties of
 noncentrosymmetric VTeO 4 (OH), centrosymmetric Ba 2 V 4 O 8 (Te 3 O 10 )
;
_journal_name_full 'Journal of Solid State Chemistry'
_journal_page_first 21
_journal_page_last 26
_journal_paper_doi 10.1016/j.jssc.2017.02.016
_journal_volume 249
_journal_year 2017
_chemical_formula_sum 'Ba2 O18 Te3 V4'
_chemical_formula_weight 1149.24
_space_group_IT_number 15
_space_group_name_Hall '-C 2yc'
_space_group_name_H-M_alt 'C 1 2/c 1'
_symmetry_cell_setting monoclinic
_symmetry_space_group_name_H-M 'C 1 2/c 1'
_atom_sites_solution_primary direct
_atom_sites_solution_secondary difmap
_audit_creation_method SHELXL-97
_cell_angle_alpha 90.00
_cell_angle_beta 98.874(6)
_cell_angle_gamma 90.00
_cell_formula_units_Z 4
_cell_length_a 19.8104(13)
_cell_length_b 5.6194(4)
_cell_length_c 14.8167(10)
_cell_measurement_reflns_used 2555
_cell_measurement_temperature 293(2)
_cell_measurement_theta_max 28.5260
_cell_measurement_theta_min 3.9450
_cell_volume 1629.69(19)
_computing_structure_refinement 'SHELXL-97 (Sheldrick, 2008)'
_computing_structure_solution 'SHELXS-97 (Sheldrick, 2008)'
_diffrn_ambient_temperature 293(2)
_diffrn_detector_area_resol_mean 10.3503
_diffrn_measured_fraction_theta_full 0.998
_diffrn_measured_fraction_theta_max 0.998
_diffrn_measurement_device_type 'SuperNova, Dual, Cu at zero, Atlas'
_diffrn_radiation_monochromator graphite
_diffrn_radiation_source 'fine-focus sealed tube'
_diffrn_radiation_type MoK\a
_diffrn_radiation_wavelength 0.71073
_diffrn_reflns_av_R_equivalents 0.0340
_diffrn_reflns_av_sigmaI/netI 0.0354
_diffrn_reflns_limit_h_max 23
_diffrn_reflns_limit_h_min -19
_diffrn_reflns_limit_k_max 6
_diffrn_reflns_limit_k_min -5
_diffrn_reflns_limit_l_max 17
_diffrn_reflns_limit_l_min -17
_diffrn_reflns_number 5072
_diffrn_reflns_theta_full 25.35
_diffrn_reflns_theta_max 25.35
_diffrn_reflns_theta_min 3.72
_exptl_absorpt_coefficient_mu 12.313
_exptl_absorpt_correction_T_max 1.00000
_exptl_absorpt_correction_T_min 0.66458
_exptl_absorpt_correction_type multi-scan
_exptl_absorpt_process_details
;
CrysAlisPro, Agilent Technologies,
Version 1.171.37.33 (release 27-03-2014 CrysAlis171 .NET)
(compiled Mar 27 2014,17:12:48)
Empirical absorption correction using spherical harmonics,
 implemented in SCALE3 ABSPACK scaling algorithm.
;
_exptl_crystal_colour yellow
_exptl_crystal_density_diffrn 4.684
_exptl_crystal_density_method 'not measured'
_exptl_crystal_description rodlike
_exptl_crystal_F_000 2016
_exptl_crystal_size_max 0.15
_exptl_crystal_size_mid 0.12
_exptl_crystal_size_min 0.06
_refine_diff_density_max 0.791
_refine_diff_density_min -0.839
_refine_diff_density_rms 0.195
_refine_ls_extinction_coef 0.00016(2)
_refine_ls_extinction_expression Fc^*^=kFc[1+0.001xFc^2^\l^3^/sin(2\q)]^-1/4^
_refine_ls_extinction_method SHELXL
_refine_ls_goodness_of_fit_ref 1.039
_refine_ls_matrix_type full
_refine_ls_number_parameters 124
_refine_ls_number_reflns 1492
_refine_ls_number_restraints 0
_refine_ls_restrained_S_all 1.039
_refine_ls_R_factor_all 0.0283
_refine_ls_R_factor_gt 0.0221
_refine_ls_shift/su_max 0.000
_refine_ls_shift/su_mean 0.000
_refine_ls_structure_factor_coef Fsqd
_refine_ls_weighting_details 'calc w=1/[\s^2^(Fo^2^)+(0.0162P)^2^+0.0000P] where P=(Fo^2^+2Fc^2^)/3'
_refine_ls_weighting_scheme calc
_refine_ls_wR_factor_gt 0.0420
_refine_ls_wR_factor_ref 0.0446
_reflns_number_gt 1309
_reflns_number_total 1492
_reflns_threshold_expression >2sigma(I)
_cod_data_source_file JSSC-2017-249-21.cif
_cod_data_source_block Ba2V4O8(Te3O10)
_cod_original_sg_symbol_H-M C2/c
_cod_database_code 1560485

loop_
_symmetry_equiv_pos_as_xyz
'x, y, z'
'-x, y, -z+1/2'
'x+1/2, y+1/2, z'
'-x+1/2, y+1/2, -z+1/2'
'-x, -y, -z'
'x, -y, z-1/2'
'-x+1/2, -y+1/2, -z'
'x+1/2, -y+1/2, z-1/2'

loop_
_atom_site_label
_atom_site_type_symbol
_atom_site_fract_x
_atom_site_fract_y
_atom_site_fract_z
_atom_site_U_iso_or_equiv
_atom_site_adp_type
_atom_site_occupancy
_atom_site_symmetry_multiplicity
_atom_site_calc_flag
_atom_site_refinement_flags
_atom_site_disorder_assembly
_atom_site_disorder_group
Ba1 Ba 0.163975(16) 0.06464(7) 0.29530(2) 0.01172(12) Uani 1 1 d . . .
Te1 Te 0.110075(16) -0.39968(7) 0.46914(2) 0.00877(12) Uani 1 1 d . . .
Te2 Te 0.0000 -0.37470(9) 0.2500 0.00824(14) Uani 1 2 d S . .
V1 V 0.01762(4) 0.09337(18) 0.10122(6) 0.0094(2) Uani 1 1 d . . .
V2 V 0.22578(4) 0.01662(18) 0.08678(6) 0.0099(2) Uani 1 1 d . . .
O1 O 0.09060(17) -0.3262(7) 0.3438(2) 0.0112(9) Uani 1 1 d . . .
O2 O 0.02534(17) 0.1855(7) -0.0184(2) 0.0109(9) Uani 1 1 d . . .
O3 O 0.30560(17) -0.0856(7) 0.0629(2) 0.0126(9) Uani 1 1 d . . .
O4 O -0.05277(16) 0.2106(7) 0.1266(3) 0.0152(9) Uani 1 1 d . . .
O5 O 0.16666(18) 0.1241(7) -0.0136(3) 0.0141(9) Uani 1 1 d . . .
O6 O -0.04562(17) -0.1550(7) 0.3139(3) 0.0137(9) Uani 1 1 d . . .
O7 O 0.23704(17) 0.2387(8) 0.1606(3) 0.0170(9) Uani 1 1 d . . .
O8 O 0.08023(17) 0.2718(7) 0.1486(2) 0.0153(9) Uani 1 1 d . . .
O9 O 0.19437(18) -0.2002(8) 0.1409(3) 0.0182(10) Uani 1 1 d . . .

loop_
_atom_site_aniso_label
_atom_site_aniso_U_11
_atom_site_aniso_U_22
_atom_site_aniso_U_33
_atom_site_aniso_U_23
_atom_site_aniso_U_13
_atom_site_aniso_U_12
Ba1 0.01193(19) 0.0122(2) 0.0111(2) -0.00006(15) 0.00216(13) -0.00002(14)
Te1 0.0090(2) 0.0085(2) 0.0085(2) 0.00078(15) 0.00035(14) -0.00011(14)
Te2 0.0096(3) 0.0065(3) 0.0082(3) 0.000 0.00008(19) 0.000
V1 0.0106(5) 0.0082(6) 0.0095(5) 0.0002(4) 0.0020(4) -0.0008(4)
V2 0.0081(5) 0.0123(6) 0.0093(5) 0.0023(4) 0.0010(4) 0.0004(4)
O1 0.0095(18) 0.018(3) 0.006(2) 0.0009(17) 0.0000(14) 0.0006(16)
O2 0.0150(19) 0.009(2) 0.008(2) -0.0011(17) 0.0014(15) -0.0048(16)
O3 0.0087(19) 0.017(3) 0.012(2) 0.0003(18) 0.0034(15) -0.0013(16)
O4 0.0115(19) 0.013(2) 0.021(2) -0.0023(19) 0.0024(16) 0.0006(16)
O5 0.017(2) 0.012(2) 0.012(2) -0.0001(17) -0.0013(16) 0.0025(17)
O6 0.0099(19) 0.016(2) 0.015(2) -0.0053(18) -0.0004(15) -0.0002(16)
O7 0.014(2) 0.019(3) 0.017(2) -0.0058(19) 0.0003(16) -0.0039(18)
O8 0.013(2) 0.017(3) 0.015(2) 0.0011(19) -0.0001(15) -0.0078(17)
O9 0.020(2) 0.019(3) 0.016(2) 0.001(2) 0.0044(17) -0.0017(18)

loop_
_atom_type_symbol
_atom_type_description
_atom_type_scat_dispersion_real
_atom_type_scat_dispersion_imag
_atom_type_scat_source
O O 0.0106 0.0060 'International Tables Vol C Tables 4.2.6.8 and 6.1.1.4'
V V 0.3005 0.5294 'International Tables Vol C Tables 4.2.6.8 and 6.1.1.4'
Te Te -0.5308 1.6751 'International Tables Vol C Tables 4.2.6.8 and 6.1.1.4'
Ba Ba -0.3244 2.2819 'International Tables Vol C Tables 4.2.6.8 and 6.1.1.4'

loop_
_geom_angle_atom_site_label_1
_geom_angle_atom_site_label_2
_geom_angle_atom_site_label_3
_geom_angle
_geom_angle_site_symmetry_1
_geom_angle_site_symmetry_3
O7 Ba1 O4 134.29(11) 4_545 2
O7 Ba1 O8 143.18(11) 4_545 .
O4 Ba1 O8 77.58(10) 2 .
O7 Ba1 O1 77.91(11) 4_545 .
O4 Ba1 O1 69.22(11) 2 .
O8 Ba1 O1 105.05(10) . .
O7 Ba1 O7 88.48(8) 4_545 .
O4 Ba1 O7 136.32(12) 2 .
O8 Ba1 O7 67.05(10) . .
O1 Ba1 O7 143.32(12) . .
O7 Ba1 O9 66.78(11) 4_545 .
O4 Ba1 O9 139.98(10) 2 .
O8 Ba1 O9 76.53(11) . .
O1 Ba1 O9 88.81(11) . .
O7 Ba1 O9 54.62(12) . .
O7 Ba1 O3 103.03(11) 4_545 4
O4 Ba1 O3 65.28(10) 2 4
O8 Ba1 O3 108.55(11) . 4
O1 Ba1 O3 114.15(10) . 4
O7 Ba1 O3 102.01(11) . 4
O9 Ba1 O3 153.10(10) . 4
O7 Ba1 O6 109.94(12) 4_545 2
O4 Ba1 O6 74.51(11) 2 2
O8 Ba1 O6 53.85(11) . 2
O1 Ba1 O6 53.28(10) . 2
O7 Ba1 O6 102.21(10) . 2
O9 Ba1 O6 65.60(10) . 2
O3 Ba1 O6 139.21(10) 4 2
O7 Ba1 O5 68.03(11) 4_545 6_556
O4 Ba1 O5 67.14(10) 2 6_556
O8 Ba1 O5 143.48(10) . 6_556
O1 Ba1 O5 54.22(10) . 6_556
O7 Ba1 O5 148.33(10) . 6_556
O9 Ba1 O5 126.19(11) . 6_556
O3 Ba1 O5 65.33(10) 4 6_556
O6 Ba1 O5 105.59(10) 2 6_556
O7 Ba1 O9 68.04(12) 4_545 4
O4 Ba1 O9 119.05(11) 2 4
O8 Ba1 O9 117.46(11) . 4
O1 Ba1 O9 137.48(10) . 4
O7 Ba1 O9 61.97(10) . 4
O9 Ba1 O9 99.91(7) . 4
O3 Ba1 O9 53.83(10) 4 4
O6 Ba1 O9 163.72(10) 2 4
O5 Ba1 O9 88.83(10) 6_556 4
O7 Ba1 V2 79.68(8) 4_545 .
O4 Ba1 V2 143.19(8) 2 .
O8 Ba1 V2 65.82(8) . .
O1 Ba1 V2 115.70(8) . .
O7 Ba1 V2 27.65(8) . .
O9 Ba1 V2 27.44(8) . .
O3 Ba1 V2 129.43(7) 4 .
O6 Ba1 V2 80.69(7) 2 .
O5 Ba1 V2 147.39(8) 6_556 .
O9 Ba1 V2 83.08(7) 4 .
O7 Ba1 V2 89.86(9) 4_545 4
O4 Ba1 V2 92.88(8) 2 4
O8 Ba1 V2 109.07(8) . 4
O1 Ba1 V2 136.72(7) . 4
O7 Ba1 V2 76.14(8) . 4
O9 Ba1 V2 124.30(8) . 4
O3 Ba1 V2 28.80(7) 4 4
O6 Ba1 V2 160.15(8) 2 4
O5 Ba1 V2 82.63(7) 6_556 4
O9 Ba1 V2 26.75(7) 4 4
V2 Ba1 V2 102.28(2) . 4
O1 Te1 O5 88.89(16) . 6_556
O1 Te1 O3 86.28(14) . 4_545
O5 Te1 O3 87.84(15) 6_556 4_545
O1 Te1 O2 85.18(14) . 6_556
O5 Te1 O2 89.09(15) 6_556 6_556
O3 Te1 O2 170.98(14) 4_545 6_556
O1 Te1 Ba1 40.79(11) . .
O5 Te1 Ba1 48.26(11) 6_556 .
O3 Te1 Ba1 82.84(11) 4_545 .
O2 Te1 Ba1 88.79(10) 6_556 .
O6 Te2 O6 97.4(2) . 2
O6 Te2 O1 90.54(14) . .
O6 Te2 O1 79.65(14) 2 .
O6 Te2 O1 79.65(14) . 2
O6 Te2 O1 90.54(14) 2 2
O1 Te2 O1 165.2(2) . 2
O4 V1 O8 105.44(19) . .
O4 V1 O2 107.61(18) . .
O8 V1 O2 93.91(17) . .
O4 V1 O6 108.35(18) . 2
O8 V1 O6 92.34(18) . 2
O2 V1 O6 140.27(17) . 2
O4 V1 O2 98.77(17) . 5
O8 V1 O2 155.47(17) . 5
O2 V1 O2 74.77(17) . 5
O6 V1 O2 83.61(16) 2 5
O4 V1 Ba1 115.16(13) . .
O8 V1 Ba1 42.80(14) . .
O2 V1 Ba1 124.69(11) . .
O6 V1 Ba1 49.55(11) 2 .
O2 V1 Ba1 127.84(11) 5 .
O9 V2 O7 105.1(2) . .
O9 V2 O3 106.02(19) . .
O7 V2 O3 110.14(17) . .
O9 V2 O5 113.39(18) . .
O7 V2 O5 106.88(19) . .
O3 V2 O5 114.85(17) . .
O9 V2 Ba1 54.09(14) . .
O7 V2 Ba1 52.26(14) . .
O3 V2 Ba1 130.25(12) . .
O5 V2 Ba1 114.87(12) . .
O9 V2 Ba1 59.12(13) . 4_545
O7 V2 Ba1 101.58(14) . 4_545
O3 V2 Ba1 51.47(12) . 4_545
O5 V2 Ba1 151.49(13) . 4_545
Ba1 V2 Ba1 83.99(2) . 4_545
Te1 O1 Te2 130.17(18) . .
Te1 O1 Ba1 113.04(15) . .
Te2 O1 Ba1 110.84(15) . .
V1 O2 V1 105.23(17) . 5
V1 O2 Te1 115.15(17) . 6
V1 O2 Te1 129.64(17) 5 6
V2 O3 Te1 130.9(2) . 4
V2 O3 Ba1 99.73(15) . 4_545
Te1 O3 Ba1 115.09(14) 4 4_545
V1 O4 Ba1 137.6(2) . 2
V2 O5 Te1 131.3(2) . 6
V2 O5 Ba1 123.93(17) . 6
Te1 O5 Ba1 103.61(14) 6 6
Te2 O6 V1 134.75(19) . 2
Te2 O6 Ba1 114.15(15) . 2
V1 O6 Ba1 100.60(15) 2 2
V2 O7 Ba1 133.98(18) . 4
V2 O7 Ba1 100.10(18) . .
Ba1 O7 Ba1 119.99(13) 4 .
V1 O8 Ba1 113.20(19) . .
V2 O9 Ba1 98.46(18) . .
V2 O9 Ba1 94.13(15) . 4_545
Ba1 O9 Ba1 105.54(11) . 4_545

loop_
_geom_bond_atom_site_label_1
_geom_bond_atom_site_label_2
_geom_bond_distance
_geom_bond_site_symmetry_2
Ba1 O7 2.689(4) 4_545
Ba1 O4 2.766(4) 2
Ba1 O8 2.778(4) .
Ba1 O1 2.789(4) .
Ba1 O7 2.815(4) .
Ba1 O9 2.870(4) .
Ba1 O3 2.872(4) 4
Ba1 O6 2.910(4) 2
Ba1 O5 3.016(4) 6_556
Ba1 O9 3.114(4) 4
Ba1 V2 3.5049(10) .
Ba1 V2 3.6189(10) 4
Te1 O1 1.883(4) .
Te1 O5 1.906(4) 6_556
Te1 O3 2.086(3) 4_545
Te1 O2 2.097(3) 6_556
Te2 O6 1.871(4) .
Te2 O6 1.871(4) 2
Te2 O1 2.112(3) .
Te2 O1 2.112(3) 2
V1 O4 1.638(4) .
V1 O8 1.664(4) .
V1 O2 1.875(4) .
V1 O6 1.903(4) 2
V1 O2 2.089(4) 5
V2 O9 1.633(4) .
V2 O7 1.652(4) .
V2 O3 1.769(3) .
V2 O5 1.847(4) .
V2 Ba1 3.6189(10) 4_545
O2 V1 2.089(4) 5
O2 Te1 2.097(3) 6
O3 Te1 2.086(3) 4
O3 Ba1 2.872(4) 4_545
O4 Ba1 2.766(4) 2
O5 Te1 1.906(4) 6
O5 Ba1 3.016(4) 6
O6 V1 1.903(4) 2
O6 Ba1 2.910(4) 2
O7 Ba1 2.689(4) 4
O9 Ba1 3.114(4) 4_545
